data_9014025
loop_
_publ_author_name
'Xu, K.'
'Xue, J.'
'Ding, Y.'
'Lu, G.'

_publ_section_title
;
 Discovery of stolzite in China and refinement of its crystal structure
;
_journal_name_full 'Acta Geologica Sinica'
_journal_page_first 111
_journal_page_last 116
_journal_paper_doi 10.1111/j.1755-6724.1995.mp8001009.x
_journal_volume 8
_journal_year 1995
_chemical_compound_source 'Yaogangxian, Hunan Province, China'
_chemical_formula_sum 'O4 Pb W'
_chemical_name_mineral Stolzite
_space_group_IT_number 88
_symmetry_space_group_name_Hall 'I 4bw -1bw'
_symmetry_space_group_name_H-M 'I 41/a :1'
_cell_angle_alpha 90
_cell_angle_beta 90
_cell_angle_gamma 90
_cell_length_a 5.44505
_cell_length_b 5.44503
_cell_length_c 12.0495
_cell_formula_units_Z 4
_cell_volume 357.249
_database_code_amcsd 0011974
_exptl_crystal_density_diffrn 8.460
_cod_original_sg_symbol_H-M 'I 41/a'
_cod_original_formula_sum 'Pb W O4'
_cod_database_code 9014025

loop_
_space_group_symop_operation_xyz
x,y,z
1/2+x,1/2+y,1/2+z
1/2+y,1/2-x,1/2-z
+y,-x,-z
-y,1/2+x,1/4+z
1/2-y,+x,3/4+z
1/2+x,y,3/4-z
+x,1/2+y,1/4-z
1/2-x,1/2-y,1/2+z
-x,-y,+z
-y,x,-z
1/2-y,1/2+x,1/2-z
1/2+y,-x,3/4+z
+y,1/2-x,1/4+z
-x,1/2-y,1/4-z
1/2-x,-y,3/4-z

loop_
_atom_site_aniso_label
_atom_site_aniso_U_11
_atom_site_aniso_U_22
_atom_site_aniso_U_33
_atom_site_aniso_U_12
_atom_site_aniso_U_13
_atom_site_aniso_U_23
Pb 0.00021 0.00000 0.00589 0.00000 0.00000 0.00000
W 0.01453 0.00000 0.01120 0.00000 0.00000 0.00000
O 0.18019 0.03244 0.10137 0.13660 0.05347 0.01689

loop_
_atom_site_label
_atom_site_fract_x
_atom_site_fract_y
_atom_site_fract_z
Pb 0.00000 0.00000 0.50000
W 0.00000 0.00000 0.00000
O 0.26370 0.11370 0.07060

loop_
_cod_related_entry_id
_cod_related_entry_database
_cod_related_entry_code
1 AMCSD 0011974
